data_7106302
loop_
_publ_author_name
'da Silva, Daniel Botelho'
'Samadi, Abdelouahid'
'Infantes, Lourdes'
'Carreiras, Mar\'ia do Carmo'
'Marco-Contelles, Jos\'e'

_publ_section_title
;
 Synthesis of
 (E)-diethyl 6,6'-(diazene-1,2-diyl)bis(5-cyano-2-methyl-4-phenylnicotinates),
 a new type of 2,2'-azopyridine dyes
;
_journal_issue 48
_journal_name_full 'Tetrahedron Letters'
_journal_page_first 6278
_journal_page_last 6281
_journal_paper_doi 10.1016/j.tetlet.2010.09.095
_journal_volume 51
_journal_year 2010
_chemical_formula_moiety 'C32 H26 N6 O4'
_chemical_formula_sum 'C32 H26 N6 O4'
_chemical_formula_weight 558.59
_space_group_IT_number 15
_space_group_name_H-M_alt 'C 1 2/c 1'
_symmetry_cell_setting monoclinic
_symmetry_Int_Tables_number 15
_symmetry_space_group_name_Hall '-C 2yc'
_symmetry_space_group_name_H-M 'C 1 2/c 1'
_atom_sites_solution_hydrogens geom
_atom_sites_solution_primary direct
_atom_sites_solution_secondary difmap
_audit_creation_date 2010-07-13T12:42:54-00:00
_audit_creation_method 'WinGX routine CIF_UPDATE'
_cell_angle_alpha 90
_cell_angle_beta 95.24
_cell_angle_gamma 90
_cell_formula_units_Z 4
_cell_length_a 13.581
_cell_length_b 8.659
_cell_length_c 24.036
_cell_measurement_temperature 120(2)
_cell_volume 2814.770
_computing_structure_refinement 'SHELXL-97 (Sheldrick, 1997)'
_computing_structure_solution 'SIR2004 (Altomare et al., 1999,J. Appl. Cryst. 32, 115-119)'
_diffrn_ambient_temperature 120(2)
_diffrn_measured_fraction_theta_full 0.966
_diffrn_measured_fraction_theta_max 0.966
_diffrn_radiation_monochromator graphite
_diffrn_radiation_probe x-ray
_diffrn_radiation_type CuK\a
_diffrn_radiation_wavelength 1.54178
_diffrn_reflns_av_R_equivalents 0.0483
_diffrn_reflns_av_unetI/netI 0.0284
_diffrn_reflns_limit_h_max 16
_diffrn_reflns_limit_h_min -14
_diffrn_reflns_limit_k_max 8
_diffrn_reflns_limit_k_min -10
_diffrn_reflns_limit_l_max 27
_diffrn_reflns_limit_l_min -27
_diffrn_reflns_number 16382
_diffrn_reflns_theta_full 66.02
_diffrn_reflns_theta_max 66.02
_diffrn_reflns_theta_min 6.07
_exptl_absorpt_coefficient_mu 0.732
_exptl_absorpt_correction_T_max 0.7467
_exptl_absorpt_correction_T_min 0.7043
_exptl_absorpt_correction_type multi-scan
_exptl_absorpt_process_details ' '
_exptl_crystal_colour red
_exptl_crystal_density_diffrn 1.318
_exptl_crystal_density_method 'not measured'
_exptl_crystal_description prism
_exptl_crystal_F_000 1168
_exptl_crystal_size_max 0.20
_exptl_crystal_size_mid 0.19
_exptl_crystal_size_min 0.16
_refine_diff_density_max 0.3
_refine_diff_density_min -0.283
_refine_diff_density_rms 0.062
_refine_ls_extinction_coef 0.0006(2)
_refine_ls_extinction_expression Fc^*^=kFc[1+0.001xFc^2^\l^3^/sin(2\q)]^-1/4^
_refine_ls_extinction_method SHELXL
_refine_ls_goodness_of_fit_ref 1.209
_refine_ls_hydrogen_treatment refall
_refine_ls_matrix_type full
_refine_ls_number_parameters 224
_refine_ls_number_reflns 2379
_refine_ls_number_restraints 0
_refine_ls_restrained_S_all 1.209
_refine_ls_R_factor_all 0.0581
_refine_ls_R_factor_gt 0.0548
_refine_ls_shift/su_max 0.001
_refine_ls_shift/su_mean 0
_refine_ls_structure_factor_coef Fsqd
_refine_ls_weighting_details 'calc w=1/[\s^2^(Fo^2^)+(0.0980P)^2^+1.7541P] where P=(Fo^2^+2Fc^2^)/3'
_refine_ls_weighting_scheme calc
_refine_ls_wR_factor_gt 0.1639
_refine_ls_wR_factor_ref 0.166
_reflns_number_gt 2092
_reflns_number_total 2379
_reflns_threshold_expression >2sigma(I)
_cod_data_source_file c1cc10641d.txt
_cod_data_source_block dsb53
_cod_original_cell_volume 2814.8
_cod_original_sg_symbol_H-M 'C 2/c'
_cod_database_code 7106302

loop_
_space_group_symop_operation_xyz
'x, y, z'
'-x, y, -z+1/2'
'x+1/2, y+1/2, z'
'-x+1/2, y+1/2, -z+1/2'
'-x, -y, -z'
'x, -y, z-1/2'
'-x+1/2, -y+1/2, -z'
'x+1/2, -y+1/2, z-1/2'

loop_
_atom_site_label
_atom_site_type_symbol
_atom_site_fract_x
_atom_site_fract_y
_atom_site_fract_z
_atom_site_U_iso_or_equiv
_atom_site_adp_type
_atom_site_occupancy
_atom_site_symmetry_multiplicity
_atom_site_calc_flag
_atom_site_refinement_flags
_atom_site_disorder_assembly
_atom_site_disorder_group
C1 C 0.40161(14) 0.4338(2) 0.53740(8) 0.0248(5) Uani 1 1 d . . .
C2 C 0.39622(14) 0.3259(2) 0.58004(8) 0.0238(5) Uani 1 1 d . . .
C3 C 0.30392(14) 0.2883(2) 0.59814(8) 0.0230(5) Uani 1 1 d . . .
C4 C 0.22150(15) 0.3633(2) 0.57163(8) 0.0245(5) Uani 1 1 d . . .
C5 C 0.23401(14) 0.4721(2) 0.52893(8) 0.0250(5) Uani 1 1 d . . .
C21 C 0.48561(14) 0.2513(2) 0.60367(8) 0.0250(5) Uani 1 1 d . . .
C31 C 0.29835(14) 0.1721(2) 0.64353(8) 0.0242(5) Uani 1 1 d . . .
C32 C 0.35005(15) 0.1978(2) 0.69538(8) 0.0268(5) Uani 1 1 d . . .
C33 C 0.34681(15) 0.0902(3) 0.73782(9) 0.0301(5) Uani 1 1 d . . .
C34 C 0.29443(16) -0.0458(3) 0.72813(9) 0.0326(5) Uani 1 1 d . . .
C35 C 0.24383(16) -0.0727(3) 0.67626(9) 0.0331(6) Uani 1 1 d . . .
C36 C 0.24467(15) 0.0358(2) 0.63408(9) 0.0286(5) Uani 1 1 d . . .
C41 C 0.11725(15) 0.3303(2) 0.58748(8) 0.0233(5) Uani 1 1 d . . .
C42 C 0.01364(16) 0.3200(3) 0.66042(9) 0.0339(6) Uani 1 1 d . . .
H421 H -0.0360(10) 0.3583(8) 0.6322(5) 0.034(6) Uiso 1 1 calc R . .
H422 H 0.0075(2) 0.3772(11) 0.6946(6) 0.039(7) Uiso 1 1 calc R . .
C43 C -0.0039(2) 0.1524(3) 0.67033(11) 0.0465(7) Uani 1 1 d . . .
H431 H 0.0478(12) 0.1126(9) 0.6989(7) 0.063(9) Uiso 1 1 calc R . .
H432 H -0.0007(12) 0.0942(11) 0.6347(6) 0.072(10) Uiso 1 1 calc R . .
H433 H -0.0705(12) 0.1384(5) 0.6840(7) 0.054(8) Uiso 1 1 calc R . .
C51 C 0.14959(15) 0.5610(3) 0.49981(9) 0.0313(5) Uani 1 1 d . . .
H511 H 0.1118(12) 0.4949(14) 0.4747(8) 0.090(12) Uiso 1 1 calc R . .
H512 H 0.1746(5) 0.644(2) 0.4797(8) 0.067(9) Uiso 1 1 calc R . .
H513 H 0.1090(12) 0.600(2) 0.5266(5) 0.085(11) Uiso 1 1 calc R . .
N1 N 0.32324(12) 0.5061(2) 0.51268(7) 0.0262(4) Uani 1 1 d . . .
N11 N 0.49963(12) 0.46822(19) 0.52321(7) 0.0252(4) Uani 1 1 d . . .
N21 N 0.55581(13) 0.1902(2) 0.62226(7) 0.0329(5) Uani 1 1 d . . .
O41 O 0.05115(10) 0.29843(17) 0.55350(6) 0.0319(4) Uani 1 1 d . . .
O42 O 0.11200(10) 0.34521(17) 0.64199(6) 0.0290(4) Uani 1 1 d . . .
H36 H 0.2087(18) 0.017(3) 0.5981(11) 0.034(6) Uiso 1 1 d . . .
H32 H 0.3864(17) 0.294(3) 0.7032(9) 0.028(6) Uiso 1 1 d . . .
H34 H 0.2931(19) -0.117(3) 0.7566(11) 0.039(7) Uiso 1 1 d . . .
H33 H 0.3803(17) 0.109(3) 0.7730(10) 0.029(6) Uiso 1 1 d . . .
H35 H 0.209(2) -0.167(3) 0.6700(11) 0.044(7) Uiso 1 1 d . . .

loop_
_atom_site_aniso_label
_atom_site_aniso_U_11
_atom_site_aniso_U_22
_atom_site_aniso_U_33
_atom_site_aniso_U_23
_atom_site_aniso_U_13
_atom_site_aniso_U_12
C1 0.0255(10) 0.0253(10) 0.0236(10) -0.0025(8) 0.0025(8) -0.0017(8)
C2 0.0240(10) 0.0231(10) 0.0241(10) -0.0019(8) 0.0014(8) 0.0000(8)
C3 0.0265(10) 0.0225(10) 0.0200(10) -0.0032(8) 0.0022(8) 0.0001(8)
C4 0.0267(10) 0.0258(10) 0.0211(10) -0.0034(8) 0.0026(8) -0.0013(8)
C5 0.0247(10) 0.0265(11) 0.0238(10) -0.0011(8) 0.0019(8) 0.0008(8)
C21 0.0247(11) 0.0263(10) 0.0243(10) 0.0016(8) 0.0038(8) -0.0041(9)
C31 0.0220(10) 0.0255(11) 0.0257(11) 0.0005(8) 0.0058(8) 0.0022(8)
C32 0.0267(10) 0.0290(11) 0.0249(11) -0.0009(8) 0.0033(8) 0.0006(9)
C33 0.0285(11) 0.0388(13) 0.0229(11) 0.0006(9) 0.0015(8) 0.0038(9)
C34 0.0306(11) 0.0375(12) 0.0303(12) 0.0110(10) 0.0064(9) 0.0021(9)
C35 0.0292(11) 0.0321(12) 0.0382(13) 0.0045(9) 0.0039(9) -0.0051(9)
C36 0.0265(10) 0.0314(11) 0.0277(11) 0.0012(9) 0.0018(9) 0.0000(9)
C41 0.0279(11) 0.0182(10) 0.0231(10) 0.0010(7) -0.0013(8) 0.0050(8)
C42 0.0285(11) 0.0431(13) 0.0311(12) -0.0039(9) 0.0088(9) -0.0020(10)
C43 0.0450(14) 0.0481(16) 0.0487(15) 0.0002(12) 0.0166(12) -0.0102(12)
C51 0.0287(11) 0.0344(12) 0.0311(11) 0.0062(9) 0.0040(9) 0.0033(9)
N1 0.0247(9) 0.0284(9) 0.0250(9) 0.0034(7) 0.0005(7) 0.0010(7)
N11 0.0249(9) 0.0252(9) 0.0257(8) 0.0013(6) 0.0031(7) -0.0013(7)
N21 0.0291(10) 0.0344(11) 0.0346(10) 0.0053(8) 0.0009(8) 0.0001(8)
O41 0.0269(8) 0.0361(9) 0.0323(9) 0.0014(6) 0.0006(7) -0.0017(6)
O42 0.0258(8) 0.0336(8) 0.0283(8) -0.0007(6) 0.0054(6) -0.0013(6)

loop_
_atom_type_symbol
_atom_type_description
_atom_type_scat_dispersion_real
_atom_type_scat_dispersion_imag
_atom_type_scat_source
C C 0.0181 0.0091 'International Tables Vol C Tables 4.2.6.8 and 6.1.1.4'
H H 0 0 'International Tables Vol C Tables 4.2.6.8 and 6.1.1.4'
N N 0.0311 0.018 'International Tables Vol C Tables 4.2.6.8 and 6.1.1.4'
O O 0.0492 0.0322 'International Tables Vol C Tables 4.2.6.8 and 6.1.1.4'

loop_
_geom_angle_atom_site_label_1
_geom_angle_atom_site_label_2
_geom_angle_atom_site_label_3
_geom_angle
_geom_angle_site_symmetry_1
_geom_angle_site_symmetry_3
_geom_angle_publ_flag
N1 C1 C2 123.46(18) . . ?
N1 C1 N11 121.27(17) . . ?
C2 C1 N11 115.21(17) . . ?
C1 C2 C3 119.50(18) . . ?
C1 C2 C21 119.36(17) . . ?
C3 C2 C21 121.12(17) . . ?
C4 C3 C2 116.90(18) . . ?
C4 C3 C31 123.74(17) . . ?
C2 C3 C31 119.37(17) . . ?
C3 C4 C5 119.75(18) . . ?
C3 C4 C41 121.48(17) . . ?
C5 C4 C41 118.77(17) . . ?
N1 C5 C4 122.00(18) . . ?
N1 C5 C51 115.10(17) . . ?
C4 C5 C51 122.88(17) . . ?
N21 C21 C2 179.1(2) . . ?
C32 C31 C36 119.64(19) . . ?
C32 C31 C3 119.50(18) . . ?
C36 C31 C3 120.83(18) . . ?
C33 C32 C31 120.3(2) . . ?
C33 C32 H32 118.7(13) . . ?
C31 C32 H32 120.9(13) . . ?
C34 C33 C32 119.9(2) . . ?
C34 C33 H33 120.2(15) . . ?
C32 C33 H33 119.9(15) . . ?
C33 C34 C35 119.9(2) . . ?
C33 C34 H34 119.3(16) . . ?
C35 C34 H34 120.7(16) . . ?
C36 C35 C34 120.5(2) . . ?
C36 C35 H35 120.4(16) . . ?
C34 C35 H35 119.1(16) . . ?
C35 C36 C31 119.7(2) . . ?
C35 C36 H36 120.2(15) . . ?
C31 C36 H36 120.1(15) . . ?
O41 C41 O42 126.59(19) . . ?
O41 C41 C4 122.07(17) . . ?
O42 C41 C4 111.32(16) . . ?
O42 C42 C43 110.90(19) . . ?
O42 C42 H421 109.5 . . ?
C43 C42 H421 109.5 . . ?
O42 C42 H422 109.5 . . ?
C43 C42 H422 109.5 . . ?
H421 C42 H422 108 . . ?
C42 C43 H431 109.5 . . ?
C42 C43 H432 109.5 . . ?
H431 C43 H432 109.5 . . ?
C42 C43 H433 109.5 . . ?
H431 C43 H433 109.5 . . ?
H432 C43 H433 109.5 . . ?
C5 C51 H511 109.5 . . ?
C5 C51 H512 109.5 . . ?
H511 C51 H512 109.5 . . ?
C5 C51 H513 109.5 . . ?
H511 C51 H513 109.5 . . ?
H512 C51 H513 109.5 . . ?
C1 N1 C5 118.39(17) . . ?
N11 N11 C1 112.9(2) 5_666 . ?
C41 O42 C42 114.73(16) . . ?

loop_
_geom_bond_atom_site_label_1
_geom_bond_atom_site_label_2
_geom_bond_distance
_geom_bond_site_symmetry_2
_geom_bond_publ_flag
C1 N1 1.327(3) . ?
C1 C2 1.394(3) . ?
C1 N11 1.435(3) . ?
C2 C3 1.402(3) . ?
C2 C21 1.445(3) . ?
C3 C4 1.396(3) . ?
C3 C31 1.491(3) . ?
C4 C5 1.415(3) . ?
C4 C41 1.526(3) . ?
C5 N1 1.340(3) . ?
C5 C51 1.500(3) . ?
C21 N21 1.145(3) . ?
C31 C32 1.391(3) . ?
C31 C36 1.395(3) . ?
C32 C33 1.385(3) . ?
C32 H32 0.98(2) . ?
C33 C34 1.384(3) . ?
C33 H33 0.94(2) . ?
C34 C35 1.387(3) . ?
C34 H34 0.93(3) . ?
C35 C36 1.383(3) . ?
C35 H35 0.94(3) . ?
C36 H36 0.97(3) . ?
C41 O41 1.190(2) . ?
C41 O42 1.325(2) . ?
C42 O42 1.462(2) . ?
C42 C43 1.494(3) . ?
C42 H421 0.9699 . ?
C42 H422 0.9699 . ?
C43 H431 0.9978 . ?
C43 H432 0.9978 . ?
C43 H433 0.9978 . ?
C51 H511 0.9474 . ?
C51 H512 0.9474 . ?
C51 H513 0.9474 . ?
N11 N11 1.245(3) 5_666 ?

loop_
_geom_torsion_atom_site_label_1
_geom_torsion_atom_site_label_2
_geom_torsion_atom_site_label_3
_geom_torsion_atom_site_label_4
_geom_torsion
_geom_torsion_site_symmetry_1
_geom_torsion_site_symmetry_2
_geom_torsion_site_symmetry_3
_geom_torsion_site_symmetry_4
_geom_torsion_publ_flag
N1 C1 C2 C3 0.7(3) . . . . ?
N11 C1 C2 C3 177.98(17) . . . . ?
N1 C1 C2 C21 178.88(18) . . . . ?
N11 C1 C2 C21 -3.9(3) . . . . ?
C1 C2 C3 C4 0.0(3) . . . . ?
C21 C2 C3 C4 -178.14(17) . . . . ?
C1 C2 C3 C31 179.65(17) . . . . ?
C21 C2 C3 C31 1.5(3) . . . . ?
C2 C3 C4 C5 -0.4(3) . . . . ?
C31 C3 C4 C5 179.97(17) . . . . ?
C2 C3 C4 C41 179.39(17) . . . . ?
C31 C3 C4 C41 -0.3(3) . . . . ?
C3 C4 C5 N1 0.1(3) . . . . ?
C41 C4 C5 N1 -179.64(18) . . . . ?
C3 C4 C5 C51 -177.97(19) . . . . ?
C41 C4 C5 C51 2.3(3) . . . . ?
C1 C2 C21 N21 -128(13) . . . . ?
C3 C2 C21 N21 50(13) . . . . ?
C4 C3 C31 C32 -121.6(2) . . . . ?
C2 C3 C31 C32 58.8(2) . . . . ?
C4 C3 C31 C36 60.6(3) . . . . ?
C2 C3 C31 C36 -119.1(2) . . . . ?
C36 C31 C32 C33 -1.3(3) . . . . ?
C3 C31 C32 C33 -179.15(17) . . . . ?
C31 C32 C33 C34 2.0(3) . . . . ?
C32 C33 C34 C35 -1.2(3) . . . . ?
C33 C34 C35 C36 -0.4(3) . . . . ?
C34 C35 C36 C31 1.2(3) . . . . ?
C32 C31 C36 C35 -0.3(3) . . . . ?
C3 C31 C36 C35 177.52(18) . . . . ?
C3 C4 C41 O41 -128.7(2) . . . . ?
C5 C4 C41 O41 51.1(3) . . . . ?
C3 C4 C41 O42 52.6(2) . . . . ?
C5 C4 C41 O42 -127.60(18) . . . . ?
C2 C1 N1 C5 -1.0(3) . . . . ?
N11 C1 N1 C5 -178.07(17) . . . . ?
C4 C5 N1 C1 0.5(3) . . . . ?
C51 C5 N1 C1 178.79(17) . . . . ?
N1 C1 N11 N11 -20.2(3) . . . 5_666 ?
C2 C1 N11 N11 162.5(2) . . . 5_666 ?
O41 C41 O42 C42 -0.4(3) . . . . ?
C4 C41 O42 C42 178.23(16) . . . . ?
C43 C42 O42 C41 85.8(2) . . . . ?
